data_4121585
loop_
_publ_author_name
'Howell, Jennifer M.'
'Liu, Wei'
'Young, Andrew J.'
'White, M. Christina'

_publ_contact_author
; 
Danielle L. Gray 
University of Illinois 
School of Chemical Sciences, Box 59-1 
505 South Mathews Avenue 
Urbana, Illinois  61801 
USA 
;
_publ_section_title
;
 General Allylic C-H Alkylation with Tertiary Nucleophiles.
;
_journal_issue 15
_journal_name_full 'Journal of the American Chemical Society'
_journal_page_first 5750
_journal_paper_doi 10.1021/ja500726e
_journal_volume 136
_journal_year 2014
_chemical_absolute_configuration ad
_chemical_formula_moiety 'C21 H23 N O8 S'
_chemical_formula_sum 'C21 H23 N O8 S'
_chemical_formula_weight 449.46
_chemical_name_systematic
; 
? 
;
_space_group_IT_number 19
_symmetry_cell_setting orthorhombic
_symmetry_space_group_name_Hall 'P 2ac 2ab'
_symmetry_space_group_name_H-M 'P 21 21 21'
_atom_sites_solution_hydrogens geom
_atom_sites_solution_primary direct
_atom_sites_solution_secondary difmap
_audit_creation_method SHELXL-97
_audit_update_record
; 
? 
;
_cell_angle_alpha 90.00
_cell_angle_beta 90.00
_cell_angle_gamma 90.00
_cell_formula_units_Z 4
_cell_length_a 7.2176(2)
_cell_length_b 12.8503(4)
_cell_length_c 22.0858(7)
_cell_measurement_reflns_used 9500
_cell_measurement_temperature 183(2)
_cell_measurement_theta_max 66.62
_cell_measurement_theta_min 3.98
_cell_volume 2048.42(11)
_computing_cell_refinement 'SAINT V7.68A (Bruker, 2005)'
_computing_data_collection 'APEX2 V2010.11-3 (Bruker, 2010)'
_computing_data_reduction
; 
SAINT V7.68A, XPREP V2005/2, SADABS V2008/2, TWINABS V2008/2 
(Bruker, 2005 & 2008) 
;
_computing_molecular_graphics
; 
SHELXTL V6.12 (Bruker, 2005), CrystalMaker v2.1.3 (CrystalMaker, 1994) 
;
_computing_publication_material 'XCIF V6.12 (Bruker, 2005)'
_computing_structure_refinement 'SHELXTL V6.12 (Bruker, 2005)'
_computing_structure_solution 'SHELXTL V6.12 (Bruker, 2005)'
_diffrn_ambient_temperature 183(2)
_diffrn_measured_fraction_theta_full 0.988
_diffrn_measured_fraction_theta_max 0.988
_diffrn_measurement_device 'Bruker Kappa/ApexII CCD'
_diffrn_measurement_method 'profile data from \f and \w scans'
_diffrn_radiation_monochromator graphite
_diffrn_radiation_source 'fine-focus sealed tube'
_diffrn_radiation_type CuK\a
_diffrn_radiation_wavelength 1.54178
_diffrn_radiation_wavelength_id cc26asa
_diffrn_reflns_av_R_equivalents 0.0535
_diffrn_reflns_av_sigmaI/netI 0.0301
_diffrn_reflns_limit_h_max 8
_diffrn_reflns_limit_h_min -8
_diffrn_reflns_limit_k_max 15
_diffrn_reflns_limit_k_min -15
_diffrn_reflns_limit_l_max 21
_diffrn_reflns_limit_l_min -26
_diffrn_reflns_number 25492
_diffrn_reflns_theta_full 67.26
_diffrn_reflns_theta_max 67.26
_diffrn_reflns_theta_min 3.98
_exptl_absorpt_coefficient_mu 1.851
_exptl_absorpt_correction_T_max 0.8028
_exptl_absorpt_correction_T_min 0.6458
_exptl_absorpt_correction_type integration
_exptl_absorpt_process_details 'SHELXTL/XPREP V2005/2 (Bruker, 2005)'
_exptl_crystal_colour colourless
_exptl_crystal_density_diffrn 1.457
_exptl_crystal_density_method 'not measured'
_exptl_crystal_description prism
_exptl_crystal_F_000 944
_exptl_crystal_id cc26asa
_exptl_crystal_preparation
; 
The data crystal was mounted using oil (Parantone-N, Exxon) to a 
0.3 mm cryo-loop (Hampton Research with the (-1 0 4) scattering 
planes roughly normal to the spindle axis. 
;
_exptl_crystal_size_max 0.383
_exptl_crystal_size_mid 0.342
_exptl_crystal_size_min 0.20
_refine_diff_density_max 0.178
_refine_diff_density_min -0.271
_refine_diff_density_rms 0.044
_refine_ls_abs_structure_details 'Flack (1983),  1501 Friedels'
_refine_ls_abs_structure_Flack 0.013(14)
_refine_ls_extinction_method none
_refine_ls_goodness_of_fit_ref 1.084
_refine_ls_hydrogen_treatment noref
_refine_ls_matrix_type full
_refine_ls_number_parameters 337
_refine_ls_number_reflns 3603
_refine_ls_number_restraints 205
_refine_ls_restrained_S_all 1.062
_refine_ls_R_factor_all 0.0302
_refine_ls_R_factor_gt 0.0287
_refine_ls_shift/su_max 0.002
_refine_ls_shift/su_mean 0.000
_refine_ls_structure_factor_coef Fsqd
_refine_ls_weighting_details 'calc w=1/[\s^2^(Fo^2^)+(0.0416P)^2^+0.2503P] where P=(Fo^2^+2Fc^2^)/3'
_refine_ls_weighting_scheme calc
_refine_ls_wR_factor_gt 0.0727
_refine_ls_wR_factor_ref 0.0735
_reflns_number_gt 3443
_reflns_number_total 3603
_reflns_threshold_expression >2sigma(I)
_cod_data_source_file ja500726e_si_004.cif
_cod_data_source_block cc26asa
_cod_depositor_comments
;
The following automatic conversions were performed:

'_symmetry_cell_setting' value 'Orthorhombic' changed to
'orthorhombic' according to
/usr/data/users/saulius/automatic-downloads/rss-feeds/ACS/lib/dictionaries/cif_core.dic
dictionary named 'cif_core.dic' version 2.4.2 from 2011-04-26.

Automatic conversion script
Id: cif_fix_values 2281 2013-09-26 08:29:07Z andrius 

 Adding full bibliography for 4121585--4121586.cif.
;
_cod_original_sg_symbol_H-M 'P2(1)2(1)2(1) '
_cod_database_code 4121585

loop_
_symmetry_equiv_pos_as_xyz
'x, y, z'
'-x+1/2, -y, z+1/2'
'-x, y+1/2, -z+1/2'
'x+1/2, -y+1/2, -z'

loop_
_atom_site_label
_atom_site_type_symbol
_atom_site_fract_x
_atom_site_fract_y
_atom_site_fract_z
_atom_site_U_iso_or_equiv
_atom_site_adp_type
_atom_site_occupancy
_atom_site_symmetry_multiplicity
_atom_site_calc_flag
_atom_site_refinement_flags
_atom_site_disorder_assembly
_atom_site_disorder_group
S1 S 0.50253(6) 0.57141(3) 0.977703(17) 0.02803(11) Uani 1 1 d D . .
O1 O 0.69828(19) 0.58532(11) 0.97163(6) 0.0405(3) Uani 1 1 d . A .
O2 O 0.3788(2) 0.64036(11) 0.94682(6) 0.0415(3) Uani 1 1 d . A .
O3 O 0.31491(18) 1.01967(10) 1.25208(6) 0.0332(3) Uani 1 1 d . A .
O4 O 0.4789(2) 0.42107(10) 1.10500(6) 0.0416(3) Uani 1 1 d . A .
O5 O 0.71947(19) 0.51930(11) 1.10186(7) 0.0411(3) Uani 1 1 d . A .
O6 O 0.58811(19) 1.04683(10) 1.20719(7) 0.0437(4) Uani 1 1 d . A .
O7 O -0.13287(16) 0.72359(10) 1.18975(6) 0.0295(3) Uani 1 1 d . . .
O8 O -0.05313(16) 0.75432(10) 1.28637(5) 0.0305(3) Uani 1 1 d . . .
N1 N 0.5574(2) 0.50216(11) 1.09189(6) 0.0274(3) Uani 1 1 d . . .
C1 C 0.4443(2) 0.58614(12) 1.05896(7) 0.0234(3) Uani 1 1 d . A .
C2 C 0.5113(2) 0.69402(11) 1.07739(7) 0.0234(3) Uani 1 1 d . . .
H2A H 0.4579 0.7466 1.0497 0.028 Uiso 1 1 calc R A .
H2B H 0.6479 0.6972 1.0737 0.028 Uiso 1 1 calc R . .
C3 C 0.4552(2) 0.71980(12) 1.14267(7) 0.0216(3) Uani 1 1 d . A .
H3A H 0.5186 0.6696 1.1704 0.026 Uiso 1 1 calc R . .
C4 C 0.5178(2) 0.82770(12) 1.15845(7) 0.0235(3) Uani 1 1 d . . .
H4A H 0.6164 0.8593 1.1367 0.028 Uiso 1 1 calc R A .
C5 C 0.4351(2) 0.87836(13) 1.20271(8) 0.0246(4) Uani 1 1 d . A .
C6 C 0.4617(2) 0.98840(14) 1.21919(9) 0.0305(4) Uani 1 1 d . . .
C7 C 0.1677(2) 0.94004(14) 1.24954(8) 0.0294(4) Uani 1 1 d . . .
H7A H 0.0971 0.9386 1.2885 0.035 Uiso 1 1 calc R A .
C8 C 0.2807(2) 0.83839(13) 1.24191(7) 0.0233(3) Uani 1 1 d . A .
H8A H 0.3357 0.8217 1.2823 0.028 Uiso 1 1 calc R . .
C9 C 0.1915(2) 0.73652(12) 1.21744(7) 0.0215(3) Uani 1 1 d . . .
H9A H 0.2419 0.6789 1.2430 0.026 Uiso 1 1 calc R A .
C10 C 0.2437(2) 0.70949(12) 1.15193(7) 0.0205(3) Uani 1 1 d . A .
H10A H 0.1798 0.7595 1.1242 0.025 Uiso 1 1 calc R . .
C11 C 0.1845(2) 0.59876(13) 1.13509(8) 0.0266(4) Uani 1 1 d . . .
H11A H 0.0486 0.5922 1.1398 0.032 Uiso 1 1 calc R A .
H11B H 0.2439 0.5488 1.1631 0.032 Uiso 1 1 calc R . .
C12 C 0.2380(2) 0.57135(14) 1.06980(8) 0.0277(4) Uani 1 1 d . A .
H12A H 0.2043 0.4981 1.0615 0.033 Uiso 1 1 calc R . .
H12B H 0.1676 0.6161 1.0415 0.033 Uiso 1 1 calc R . .
C13 C 0.458(2) 0.4409(5) 0.9570(12) 0.0324(18) Uani 0.57(2) 1 d PDU A 1
C14 C 0.2930(17) 0.4144(7) 0.9290(6) 0.0370(16) Uani 0.57(2) 1 d PDU A 1
H14A H 0.2012 0.4655 0.9209 0.044 Uiso 0.57(2) 1 calc PR A 1
C15 C 0.2652(17) 0.3107(8) 0.9130(5) 0.0441(18) Uani 0.57(2) 1 d PDU A 1
H15A H 0.1516 0.2896 0.8951 0.053 Uiso 0.57(2) 1 calc PR A 1
C16 C 0.404(2) 0.2387(6) 0.9232(5) 0.0429(19) Uani 0.57(2) 1 d PDU A 1
H16A H 0.3843 0.1682 0.9119 0.051 Uiso 0.57(2) 1 calc PR A 1
C17 C 0.569(2) 0.2668(6) 0.9496(5) 0.0423(17) Uani 0.57(2) 1 d PDU A 1
H17A H 0.6628 0.2161 0.9555 0.051 Uiso 0.57(2) 1 calc PR A 1
C18 C 0.5983(18) 0.3686(7) 0.9674(7) 0.0363(15) Uani 0.57(2) 1 d PDU A 1
H18A H 0.7112 0.3887 0.9862 0.044 Uiso 0.57(2) 1 calc PR A 1
C13B C 0.436(3) 0.4431(8) 0.9582(15) 0.031(2) Uani 0.43(2) 1 d PDU A 2
C14B C 0.260(2) 0.4286(9) 0.9341(9) 0.042(2) Uani 0.43(2) 1 d PDU A 2
H14B H 0.1722 0.4836 0.9333 0.050 Uiso 0.43(2) 1 calc PR A 2
C15B C 0.217(2) 0.3307(11) 0.9112(7) 0.045(2) Uani 0.43(2) 1 d PDU A 2
H15B H 0.1021 0.3198 0.8911 0.055 Uiso 0.43(2) 1 calc PR A 2
C16B C 0.341(2) 0.2493(9) 0.9176(6) 0.042(2) Uani 0.43(2) 1 d PDU A 2
H16B H 0.3080 0.1825 0.9027 0.051 Uiso 0.43(2) 1 calc PR A 2
C17B C 0.509(2) 0.2626(8) 0.9450(7) 0.043(2) Uani 0.43(2) 1 d PDU A 2
H17B H 0.5892 0.2049 0.9510 0.051 Uiso 0.43(2) 1 calc PR A 2
C18B C 0.561(2) 0.3614(10) 0.9638(10) 0.040(2) Uani 0.43(2) 1 d PDU A 2
H18B H 0.6807 0.3731 0.9803 0.048 Uiso 0.43(2) 1 calc PR A 2
C19 C 0.0407(3) 0.96778(14) 1.19774(10) 0.0383(5) Uani 1 1 d . A .
H19A H 0.0011 1.0404 1.2018 0.057 Uiso 1 1 calc R . .
H19B H -0.0681 0.9222 1.1985 0.057 Uiso 1 1 calc R . .
H19C H 0.1068 0.9588 1.1593 0.057 Uiso 1 1 calc R . .
C20 C -0.0160(2) 0.73661(11) 1.22762(7) 0.0228(3) Uani 1 1 d . A .
C21 C -0.2465(3) 0.76280(17) 1.30244(9) 0.0385(4) Uani 1 1 d . . .
H21A H -0.2595 0.7592 1.3466 0.058 Uiso 1 1 calc R . .
H21B H -0.3158 0.7055 1.2838 0.058 Uiso 1 1 calc R . .
H21C H -0.2955 0.8294 1.2878 0.058 Uiso 1 1 calc R . .

loop_
_atom_site_aniso_label
_atom_site_aniso_U_11
_atom_site_aniso_U_22
_atom_site_aniso_U_33
_atom_site_aniso_U_23
_atom_site_aniso_U_13
_atom_site_aniso_U_12
S1 0.0415(2) 0.02423(19) 0.01833(19) -0.00048(14) 0.00285(19) -0.00361(18)
O1 0.0454(8) 0.0464(8) 0.0297(7) -0.0076(6) 0.0129(6) -0.0087(6)
O2 0.0649(9) 0.0345(7) 0.0250(7) 0.0051(5) -0.0039(6) 0.0053(6)
O3 0.0334(7) 0.0295(7) 0.0367(7) -0.0145(5) 0.0020(6) -0.0008(5)
O4 0.0543(8) 0.0253(6) 0.0452(8) 0.0098(5) 0.0117(7) 0.0005(6)
O5 0.0346(7) 0.0394(8) 0.0494(9) -0.0027(6) -0.0123(7) 0.0072(6)
O6 0.0353(7) 0.0339(7) 0.0619(10) -0.0199(6) 0.0073(7) -0.0101(6)
O7 0.0216(6) 0.0386(7) 0.0283(7) -0.0010(5) -0.0021(5) 0.0010(5)
O8 0.0255(6) 0.0438(7) 0.0223(6) -0.0010(5) 0.0032(5) 0.0053(5)
N1 0.0393(9) 0.0240(7) 0.0187(7) -0.0023(5) 0.0035(6) 0.0044(6)
C1 0.0292(8) 0.0219(8) 0.0190(8) 0.0007(6) 0.0002(6) 0.0010(6)
C2 0.0252(8) 0.0215(7) 0.0233(8) -0.0015(6) 0.0035(7) -0.0015(7)
C3 0.0213(8) 0.0216(8) 0.0218(8) -0.0002(6) -0.0002(6) 0.0014(6)
C4 0.0193(8) 0.0257(8) 0.0254(8) -0.0024(6) -0.0011(7) 0.0001(6)
C5 0.0208(7) 0.0261(8) 0.0269(9) -0.0047(7) -0.0063(7) -0.0001(6)
C6 0.0289(9) 0.0306(9) 0.0320(9) -0.0101(7) -0.0042(8) 0.0001(7)
C7 0.0265(8) 0.0285(9) 0.0332(10) -0.0089(7) 0.0045(7) 0.0009(7)
C8 0.0228(8) 0.0297(9) 0.0174(8) -0.0030(6) -0.0035(7) 0.0022(7)
C9 0.0207(7) 0.0226(8) 0.0211(8) 0.0021(6) -0.0011(6) 0.0027(6)
C10 0.0198(8) 0.0210(8) 0.0205(8) 0.0003(6) -0.0013(6) 0.0004(6)
C11 0.0253(8) 0.0261(9) 0.0285(9) -0.0020(6) 0.0030(7) -0.0038(6)
C12 0.0281(8) 0.0265(8) 0.0285(9) -0.0065(7) -0.0002(7) -0.0042(7)
C13 0.049(4) 0.029(2) 0.019(3) -0.001(2) 0.003(3) -0.007(2)
C14 0.048(3) 0.037(2) 0.025(3) -0.005(2) 0.004(2) 0.002(2)
C15 0.055(4) 0.040(3) 0.037(2) -0.007(3) -0.002(3) -0.004(3)
C16 0.063(5) 0.035(2) 0.031(3) -0.0034(18) -0.001(3) -0.003(3)
C17 0.063(5) 0.035(2) 0.029(2) -0.0067(18) 0.002(3) 0.005(3)
C18 0.054(4) 0.028(2) 0.027(3) -0.007(2) 0.002(3) 0.004(2)
C13B 0.052(4) 0.027(3) 0.015(3) -0.007(3) 0.005(4) -0.006(3)
C14B 0.057(5) 0.040(3) 0.028(3) -0.003(3) -0.002(4) -0.010(3)
C15B 0.056(5) 0.043(4) 0.037(3) -0.006(3) -0.009(4) -0.013(3)
C16B 0.057(5) 0.039(3) 0.030(3) -0.008(3) -0.002(4) -0.011(3)
C17B 0.058(5) 0.034(3) 0.036(3) -0.004(2) 0.003(4) 0.000(3)
C18B 0.056(5) 0.037(3) 0.026(3) -0.005(2) 0.003(3) -0.007(3)
C19 0.0360(11) 0.0247(9) 0.0543(13) -0.0044(8) -0.0070(9) 0.0060(7)
C20 0.0247(8) 0.0214(7) 0.0224(8) 0.0030(6) 0.0030(8) 0.0019(6)
C21 0.0285(9) 0.0565(12) 0.0304(10) -0.0025(9) 0.0079(8) 0.0060(8)

loop_
_atom_type_symbol
_atom_type_description
_atom_type_scat_dispersion_real
_atom_type_scat_dispersion_imag
_atom_type_scat_source
C C 0.0181 0.0091 'International Tables Vol C Tables 4.2.6.8 and 6.1.1.4'
H H 0.0000 0.0000 'International Tables Vol C Tables 4.2.6.8 and 6.1.1.4'
N N 0.0311 0.0180 'International Tables Vol C Tables 4.2.6.8 and 6.1.1.4'
O O 0.0492 0.0322 'International Tables Vol C Tables 4.2.6.8 and 6.1.1.4'
S S 0.3331 0.5567 'International Tables Vol C Tables 4.2.6.8 and 6.1.1.4'

loop_
_exptl_crystal_face_index_h
_exptl_crystal_face_index_k
_exptl_crystal_face_index_l
_exptl_crystal_face_perp_dist
1.00 -2.00 -2.00 0.1690
0.00 1.00 2.00 0.0460
0.00 -1.00 -2.00 0.1630
0.00 0.00 1.00 0.0350
0.00 0.00 -1.00 0.1710
1.00 0.00 -1.00 0.2050
-1.00 -1.00 1.00 0.0530
1.00 1.00 -2.00 0.2240
0.00 -1.00 1.00 0.0170
0.00 2.00 -1.00 0.1030
-2.00 2.00 1.00 0.0790
2.00 1.00 2.00 0.1450

loop_
_geom_angle_atom_site_label_1
_geom_angle_atom_site_label_2
_geom_angle_atom_site_label_3
_geom_angle
O1 S1 O2 119.63(10)
O1 S1 C13 105.8(6)
O2 S1 C13 110.6(5)
O1 S1 C13B 111.2(8)
O2 S1 C13B 106.9(6)
O1 S1 C1 107.59(8)
O2 S1 C1 104.88(8)
C13 S1 C1 107.8(9)
C13B S1 C1 105.6(12)
C6 O3 C7 109.82(13)
C20 O8 C21 116.28(14)
O5 N1 O4 124.11(15)
O5 N1 C1 118.16(14)
O4 N1 C1 117.70(15)
C12 C1 C2 112.51(14)
C12 C1 N1 110.99(14)
C2 C1 N1 110.11(13)
C12 C1 S1 111.23(11)
C2 C1 S1 106.24(11)
N1 C1 S1 105.43(10)
C1 C2 C3 111.33(13)
C1 C2 H2A 109.4
C3 C2 H2A 109.4
C1 C2 H2B 109.4
C3 C2 H2B 109.4
H2A C2 H2B 108.0
C4 C3 C2 109.79(13)
C4 C3 C10 110.25(13)
C2 C3 C10 111.51(13)
C4 C3 H3A 108.4
C2 C3 H3A 108.4
C10 C3 H3A 108.4
C5 C4 C3 119.53(16)
C5 C4 H4A 120.2
C3 C4 H4A 120.2
C4 C5 C6 126.79(17)
C4 C5 C8 126.51(16)
C6 C5 C8 106.40(15)
O6 C6 O3 121.75(16)
O6 C6 C5 129.72(17)
O3 C6 C5 108.53(15)
O3 C7 C19 107.58(15)
O3 C7 C8 102.11(13)
C19 C7 C8 115.87(15)
O3 C7 H7A 110.3
C19 C7 H7A 110.3
C8 C7 H7A 110.3
C5 C8 C7 99.51(14)
C5 C8 C9 113.25(13)
C7 C8 C9 121.98(14)
C5 C8 H8A 107.0
C7 C8 H8A 107.0
C9 C8 H8A 107.0
C20 C9 C10 112.51(13)
C20 C9 C8 110.91(13)
C10 C9 C8 114.60(13)
C20 C9 H9A 106.0
C10 C9 H9A 106.0
C8 C9 H9A 106.0
C11 C10 C9 111.76(14)
C11 C10 C3 108.84(13)
C9 C10 C3 110.34(13)
C11 C10 H10A 108.6
C9 C10 H10A 108.6
C3 C10 H10A 108.6
C10 C11 C12 111.80(14)
C10 C11 H11A 109.3
C12 C11 H11A 109.3
C10 C11 H11B 109.3
C12 C11 H11B 109.3
H11A C11 H11B 107.9
C1 C12 C11 111.49(14)
C1 C12 H12A 109.3
C11 C12 H12A 109.3
C1 C12 H12B 109.3
C11 C12 H12B 109.3
H12A C12 H12B 108.0
C14 C13 C18 122.3(5)
C14 C13 S1 120.3(7)
C18 C13 S1 117.3(7)
C13 C14 C15 118.2(5)
C13 C14 H14A 120.9
C15 C14 H14A 120.9
C16 C15 C14 119.7(5)
C16 C15 H15A 120.2
C14 C15 H15A 120.2
C17 C16 C15 121.4(5)
C17 C16 H16A 119.3
C15 C16 H16A 119.3
C16 C17 C18 120.1(5)
C16 C17 H17A 119.9
C18 C17 H17A 119.9
C17 C18 C13 118.2(5)
C17 C18 H18A 120.9
C13 C18 H18A 120.9
C14B C13B C18B 121.8(6)
C14B C13B S1 117.8(9)
C18B C13B S1 120.3(9)
C13B C14B C15B 117.7(7)
C13B C14B H14B 121.1
C15B C14B H14B 121.1
C16B C15B C14B 120.1(7)
C16B C15B H15B 119.9
C14B C15B H15B 119.9
C17B C16B C15B 121.7(6)
C17B C16B H16B 119.2
C15B C16B H16B 119.2
C16B C17B C18B 119.1(7)
C16B C17B H17B 120.4
C18B C17B H17B 120.4
C17B C18B C13B 119.2(7)
C17B C18B H18B 120.4
C13B C18B H18B 120.4
C7 C19 H19A 109.5
C7 C19 H19B 109.5
H19A C19 H19B 109.5
C7 C19 H19C 109.5
H19A C19 H19C 109.5
H19B C19 H19C 109.5
O7 C20 O8 123.79(15)
O7 C20 C9 126.28(15)
O8 C20 C9 109.93(14)
O8 C21 H21A 109.5
O8 C21 H21B 109.5
H21A C21 H21B 109.5
O8 C21 H21C 109.5
H21A C21 H21C 109.5
H21B C21 H21C 109.5

loop_
_geom_bond_atom_site_label_1
_geom_bond_atom_site_label_2
_geom_bond_distance
S1 O1 1.4304(15)
S1 O2 1.4310(15)
S1 C13 1.767(5)
S1 C13B 1.771(6)
S1 C1 1.8530(16)
O3 C6 1.346(2)
O3 C7 1.476(2)
O4 N1 1.221(2)
O5 N1 1.210(2)
O6 C6 1.211(2)
O7 C20 1.200(2)
O8 C20 1.344(2)
O8 C21 1.445(2)
N1 C1 1.536(2)
C1 C12 1.519(2)
C1 C2 1.524(2)
C2 C3 1.534(2)
C2 H2A 0.9900
C2 H2B 0.9900
C3 C4 1.499(2)
C3 C10 1.546(2)
C3 H3A 1.0000
C4 C5 1.317(2)
C4 H4A 0.9500
C5 C6 1.473(2)
C5 C8 1.502(2)
C7 C19 1.509(3)
C7 C8 1.549(2)
C7 H7A 1.0000
C8 C9 1.556(2)
C8 H8A 1.0000
C9 C20 1.514(2)
C9 C10 1.535(2)
C9 H9A 1.0000
C10 C11 1.532(2)
C10 H10A 1.0000
C11 C12 1.534(2)
C11 H11A 0.9900
C11 H11B 0.9900
C12 H12A 0.9900
C12 H12B 0.9900
C13 C14 1.386(6)
C13 C18 1.392(5)
C14 C15 1.394(6)
C14 H14A 0.9500
C15 C16 1.380(7)
C15 H15A 0.9500
C16 C17 1.374(7)
C16 H16A 0.9500
C17 C18 1.384(6)
C17 H17A 0.9500
C18 H18A 0.9500
C13B C14B 1.389(7)
C13B C18B 1.390(7)
C14B C15B 1.391(7)
C14B H14B 0.9500
C15B C16B 1.383(8)
C15B H15B 0.9500
C16B C17B 1.367(8)
C16B H16B 0.9500
C17B C18B 1.389(7)
C17B H17B 0.9500
C18B H18B 0.9500
C19 H19A 0.9800
C19 H19B 0.9800
C19 H19C 0.9800
C21 H21A 0.9800
C21 H21B 0.9800
C21 H21C 0.9800

loop_
_geom_torsion_atom_site_label_1
_geom_torsion_atom_site_label_2
_geom_torsion_atom_site_label_3
_geom_torsion_atom_site_label_4
_geom_torsion
O5 N1 C1 C12 -159.62(15)
O4 N1 C1 C12 22.2(2)
O5 N1 C1 C2 -34.4(2)
O4 N1 C1 C2 147.43(14)
O5 N1 C1 S1 79.84(15)
O4 N1 C1 S1 -98.37(15)
O1 S1 C1 C12 -179.39(12)
O2 S1 C1 C12 52.24(14)
C13 S1 C1 C12 -65.6(5)
C13B S1 C1 C12 -60.5(6)
O1 S1 C1 C2 57.87(13)
O2 S1 C1 C2 -70.51(13)
C13 S1 C1 C2 171.6(5)
C13B S1 C1 C2 176.7(6)
O1 S1 C1 N1 -59.00(12)
O2 S1 C1 N1 172.63(11)
C13 S1 C1 N1 54.8(5)
C13B S1 C1 N1 59.9(6)
C12 C1 C2 C3 52.91(18)
N1 C1 C2 C3 -71.47(17)
S1 C1 C2 C3 174.84(11)
C1 C2 C3 C4 -178.10(13)
C1 C2 C3 C10 -55.61(17)
C2 C3 C4 C5 157.61(15)
C10 C3 C4 C5 34.4(2)
C3 C4 C5 C6 -171.64(16)
C3 C4 C5 C8 1.3(3)
C7 O3 C6 O6 169.02(17)
C7 O3 C6 C5 -10.8(2)
C4 C5 C6 O6 -19.6(3)
C8 C5 C6 O6 166.3(2)
C4 C5 C6 O3 160.18(17)
C8 C5 C6 O3 -13.90(19)
C6 O3 C7 C19 -92.35(18)
C6 O3 C7 C8 30.07(18)
C4 C5 C8 C7 -143.55(17)
C6 C5 C8 C7 30.55(16)
C4 C5 C8 C9 -12.5(2)
C6 C5 C8 C9 161.57(14)
O3 C7 C8 C5 -35.60(15)
C19 C7 C8 C5 80.98(18)
O3 C7 C8 C9 -160.79(14)
C19 C7 C8 C9 -44.2(2)
C5 C8 C9 C20 -142.23(14)
C7 C8 C9 C20 -23.5(2)
C5 C8 C9 C10 -13.49(19)
C7 C8 C9 C10 105.20(17)
C20 C9 C10 C11 -63.64(17)
C8 C9 C10 C11 168.43(13)
C20 C9 C10 C3 175.11(12)
C8 C9 C10 C3 47.17(17)
C4 C3 C10 C11 179.68(13)
C2 C3 C10 C11 57.46(17)
C4 C3 C10 C9 -57.34(17)
C2 C3 C10 C9 -179.57(12)
C9 C10 C11 C12 -179.51(13)
C3 C10 C11 C12 -57.39(18)
C2 C1 C12 C11 -52.76(19)
N1 C1 C12 C11 71.14(17)
S1 C1 C12 C11 -171.81(11)
C10 C11 C12 C1 55.67(19)
O1 S1 C13 C14 -147.5(16)
O2 S1 C13 C14 -17(2)
C13B S1 C13 C14 31(19)
C1 S1 C13 C14 97.5(18)
O1 S1 C13 C18 29(2)
O2 S1 C13 C18 160.4(15)
C13B S1 C13 C18 -152(22)
C1 S1 C13 C18 -85.5(18)
C18 C13 C14 C15 2(3)
S1 C13 C14 C15 179.3(14)
C13 C14 C15 C16 -2.3(18)
C14 C15 C16 C17 0.6(14)
C15 C16 C17 C18 1.1(14)
C16 C17 C18 C13 -1.0(19)
C14 C13 C18 C17 -1(3)
S1 C13 C18 C17 -177.8(14)
O1 S1 C13B C14B -150.1(19)
O2 S1 C13B C14B -18(3)
C13 S1 C13B C14B -152(23)
C1 S1 C13B C14B 93(2)
O1 S1 C13B C18B 26(3)
O2 S1 C13B C18B 159(2)
C13 S1 C13B C18B 25(19)
C1 S1 C13B C18B -90(2)
C18B C13B C14B C15B -5(3)
S1 C13B C14B C15B 171.4(18)
C13B C14B C15B C16B 6(2)
C14B C15B C16B C17B -1.6(19)
C15B C16B C17B C18B -3.6(19)
C16B C17B C18B C13B 4(3)
C14B C13B C18B C17B 0(4)
S1 C13B C18B C17B -176.4(19)
C21 O8 C20 O7 -3.2(2)
C21 O8 C20 C9 176.45(15)
C10 C9 C20 O7 -4.2(2)
C8 C9 C20 O7 125.69(17)
C10 C9 C20 O8 176.19(13)
C8 C9 C20 O8 -53.95(17)
